data_4066042
loop_
_publ_author_name
'Dubarle Offner, Julien'
'Schnakenburg, Gregor'
'Rose-Munch, Fran\,coise'
'Rose, Eric'
'D\"otz, Karl Heinz'

_publ_section_title
;
 Dibenzo[f,h]quinoline Cr(CO)3Complexes: Synthesis by Chromium-Templated
 Benzannulation, Cyclomanganation, and Haptotropic Chromium Migration
;
_journal_issue 15
_journal_name_full Organometallics
_journal_page_first 3308
_journal_paper_doi 10.1021/om100258c
_journal_volume 29
_journal_year 2010
_chemical_formula_moiety 'C31 H35 Cr N O5 Si, C H2 Cl2'
_chemical_formula_sum 'C32 H37 Cl2 Cr N O5 Si'
_chemical_formula_weight 666.62
_space_group_IT_number 2
_symmetry_cell_setting triclinic
_symmetry_space_group_name_Hall '-P 1'
_symmetry_space_group_name_H-M 'P -1'
_atom_sites_solution_hydrogens geom
_atom_sites_solution_primary direct
_atom_sites_solution_secondary difmap
_cell_angle_alpha 78.377(2)
_cell_angle_beta 80.366(2)
_cell_angle_gamma 63.336(2)
_cell_formula_units_Z 2
_cell_length_a 9.5995(4)
_cell_length_b 10.4632(4)
_cell_length_c 18.2902(8)
_cell_measurement_reflns_used 39536
_cell_measurement_temperature 123(2)
_cell_measurement_theta_max 34.975
_cell_measurement_theta_min 0.998
_cell_volume 1601.84(12)
_computing_cell_refinement 'HKL Scalepack (Otwinowski & Minor 1997)'
_computing_data_collection 'HKL Denzo and Scalepack (Otwinowski & Minor 1997)'
_computing_data_reduction 'HKL Denzo and Scalepack (Otwinowski & Minor 1997)'
_computing_molecular_graphics 'DIAMOND (Brandenburg, 1999)'
_computing_publication_material 'SHELXL97 (Sheldrick, 1997)'
_computing_structure_refinement 'SHELXL-97 (Sheldrick, 1997)'
_computing_structure_solution 'SHELXS-97 (Sheldrick, 1990)'
_diffrn_ambient_temperature 123(2)
_diffrn_detector_area_resol_mean 9
_diffrn_measured_fraction_theta_full 0.996
_diffrn_measured_fraction_theta_max 0.996
_diffrn_measurement_device '95mm CCD camera on \k-goniostat'
_diffrn_measurement_device_type 'Nonius KappaCCD'
_diffrn_measurement_method CCD
_diffrn_radiation_monochromator 'horizonally mounted graphite crystal'
_diffrn_radiation_type 'Mo K\a'
_diffrn_radiation_wavelength 0.71073
_diffrn_reflns_av_R_equivalents 0.0539
_diffrn_reflns_av_sigmaI/netI 0.0735
_diffrn_reflns_limit_h_max 13
_diffrn_reflns_limit_h_min -13
_diffrn_reflns_limit_k_max 14
_diffrn_reflns_limit_k_min -14
_diffrn_reflns_limit_l_max 25
_diffrn_reflns_limit_l_min -25
_diffrn_reflns_number 20658
_diffrn_reflns_theta_full 30.00
_diffrn_reflns_theta_max 30.00
_diffrn_reflns_theta_min 2.62
_exptl_absorpt_coefficient_mu 0.602
_exptl_absorpt_correction_T_max 0.85549
_exptl_absorpt_correction_T_min 0.70513
_exptl_absorpt_correction_type multi-scan
_exptl_absorpt_process_details
;
R.H. Blessing, Acta Cryst. (1995), A51, 33-38
;
_exptl_crystal_colour orange-red
_exptl_crystal_density_diffrn 1.382
_exptl_crystal_density_method 'not measured'
_exptl_crystal_description plate
_exptl_crystal_F_000 696
_exptl_crystal_size_max 0.80
_exptl_crystal_size_mid 0.40
_exptl_crystal_size_min 0.16
_refine_diff_density_max 0.793
_refine_diff_density_min -0.982
_refine_diff_density_rms 0.087
_refine_ls_extinction_method none
_refine_ls_goodness_of_fit_ref 1.029
_refine_ls_hydrogen_treatment constr
_refine_ls_matrix_type full
_refine_ls_number_parameters 415
_refine_ls_number_reflns 9304
_refine_ls_number_restraints 4
_refine_ls_restrained_S_all 1.039
_refine_ls_R_factor_all 0.0766
_refine_ls_R_factor_gt 0.0490
_refine_ls_shift/su_max 0.001
_refine_ls_shift/su_mean 0.000
_refine_ls_structure_factor_coef Fsqd
_refine_ls_weighting_details 'calc w=1/[\s^2^(Fo^2^)+(0.0766P)^2^+0.0000P] where P=(Fo^2^+2Fc^2^)/3'
_refine_ls_weighting_scheme calc
_refine_ls_wR_factor_gt 0.1333
_refine_ls_wR_factor_ref 0.1442
_reflns_number_gt 6528
_reflns_number_total 9304
_reflns_threshold_expression I>2sigma(I)
_cod_data_source_file om100258c_si_001.cif
_cod_data_source_block GDOE019
_cod_depositor_comments
;
The following automatic conversions were performed:

'_exptl_absorpt_correction_type' value 'Multi-Scan' changed to
'multi-scan' according to
/home/saulius/struct/CIF-dictionaries/cif_core.dic dictionary named
'cif_core.dic' version 2.4.1 from 2010-06-29.

Automatic conversion script
Id: cif_fix_values 1715 2011-07-08 13:25:40Z adriana 
;
_cod_original_cell_volume 1601.84(11)
_cod_database_code 4066042

loop_
_symmetry_equiv_pos_as_xyz
'x, y, z'
'-x, -y, -z'

loop_
_atom_site_label
_atom_site_type_symbol
_atom_site_fract_x
_atom_site_fract_y
_atom_site_fract_z
_atom_site_U_iso_or_equiv
_atom_site_adp_type
_atom_site_occupancy
_atom_site_symmetry_multiplicity
_atom_site_calc_flag
_atom_site_refinement_flags
_atom_site_disorder_assembly
_atom_site_disorder_group
C1 C 0.5888(3) 0.0888(3) 0.54198(15) 0.0387(6) Uani 1 1 d . . .
H1 H 0.5362 0.0908 0.5909 0.046 Uiso 1 1 calc R . .
C2 C 0.7485(3) 0.0042(3) 0.53391(15) 0.0372(6) Uani 1 1 d . . .
H2 H 0.8037 -0.0506 0.5765 0.045 Uiso 1 1 calc R . .
C3 C 0.8258(3) 0.0002(3) 0.46410(14) 0.0313(5) Uani 1 1 d . . .
H3 H 0.9356 -0.0568 0.4580 0.038 Uiso 1 1 calc R . .
C3A C 0.7433(2) 0.0805(2) 0.40090(13) 0.0226(4) Uani 1 1 d . . .
C3B C 0.8185(2) 0.0942(2) 0.32411(12) 0.0187(4) Uani 1 1 d . . .
C4 C 0.9816(2) 0.0126(2) 0.30369(12) 0.0195(4) Uani 1 1 d . . .
C5 C 1.0542(2) 0.0397(2) 0.23235(12) 0.0177(4) Uani 1 1 d . . .
C6 C 0.9660(2) 0.15764(19) 0.17928(12) 0.0161(4) Uani 1 1 d . . .
C7 C 0.8066(2) 0.24003(19) 0.19958(12) 0.0157(4) Uani 1 1 d . . .
C7A C 0.7254(2) 0.20240(19) 0.26699(12) 0.0163(4) Uani 1 1 d . . .
C7B C 0.5531(2) 0.2682(2) 0.28078(12) 0.0181(4) Uani 1 1 d . . .
C8 C 0.4545(2) 0.3417(2) 0.22184(13) 0.0212(4) Uani 1 1 d . . .
H8 H 0.4991 0.3493 0.1716 0.025 Uiso 1 1 calc R . .
C9 C 0.2934(2) 0.4026(2) 0.23699(15) 0.0269(5) Uani 1 1 d . . .
H9 H 0.2284 0.4531 0.1971 0.032 Uiso 1 1 calc R . .
C10 C 0.2263(3) 0.3907(3) 0.30939(16) 0.0325(6) Uani 1 1 d . . .
H10 H 0.1157 0.4357 0.3193 0.039 Uiso 1 1 calc R . .
C11 C 0.3195(3) 0.3137(3) 0.36714(15) 0.0307(5) Uani 1 1 d . . .
H11 H 0.2731 0.3029 0.4167 0.037 Uiso 1 1 calc R . .
C11A C 0.4835(2) 0.2509(2) 0.35300(13) 0.0226(4) Uani 1 1 d . . .
C11B C 0.5808(3) 0.1637(2) 0.41509(13) 0.0246(5) Uani 1 1 d . . .
C12 C 1.0896(3) -0.2357(2) 0.36280(17) 0.0396(7) Uani 1 1 d . . .
H12C H 1.1662 -0.3004 0.3984 0.059 Uiso 1 1 calc R . .
H12B H 1.1223 -0.2706 0.3141 0.059 Uiso 1 1 calc R . .
H12A H 0.9869 -0.2336 0.3815 0.059 Uiso 1 1 calc R . .
C13 C 1.2286(2) -0.0459(2) 0.21574(13) 0.0223(4) Uani 1 1 d . . .
H13A H 1.2527 -0.0528 0.1615 0.027 Uiso 1 1 calc R . .
H13B H 1.2618 -0.1451 0.2434 0.027 Uiso 1 1 calc R . .
C14 C 1.3195(2) 0.0263(2) 0.23882(14) 0.0286(5) Uani 1 1 d . . .
H14C H 1.4319 -0.0308 0.2277 0.043 Uiso 1 1 calc R . .
H14B H 1.2967 0.0320 0.2926 0.043 Uiso 1 1 calc R . .
H14A H 1.2878 0.1240 0.2109 0.043 Uiso 1 1 calc R . .
C15 C 1.0409(2) 0.1971(2) 0.10431(12) 0.0201(4) Uani 1 1 d . . .
H15A H 1.1532 0.1658 0.1091 0.024 Uiso 1 1 calc R . .
H15B H 0.9923 0.3036 0.0913 0.024 Uiso 1 1 calc R . .
C16 C 1.0274(3) 0.1317(3) 0.04047(15) 0.0406(7) Uani 1 1 d . . .
H16A H 0.9169 0.1580 0.0366 0.061 Uiso 1 1 calc R . .
H16B H 1.0848 0.0263 0.0501 0.061 Uiso 1 1 calc R . .
H16C H 1.0717 0.1685 -0.0066 0.061 Uiso 1 1 calc R . .
C17 C 0.5659(3) 0.5895(2) 0.24419(14) 0.0271(5) Uani 1 1 d . . .
H17A H 0.5550 0.6846 0.2502 0.041 Uiso 1 1 calc R . .
H17B H 0.6075 0.5203 0.2888 0.041 Uiso 1 1 calc R . .
H17C H 0.4633 0.5963 0.2378 0.041 Uiso 1 1 calc R . .
C18 C 0.8926(3) 0.5220(2) 0.17482(16) 0.0317(6) Uani 1 1 d . . .
H18C H 0.9575 0.5159 0.1271 0.047 Uiso 1 1 calc R . .
H18B H 0.9467 0.4372 0.2110 0.047 Uiso 1 1 calc R . .
H18A H 0.8734 0.6098 0.1941 0.047 Uiso 1 1 calc R . .
C19 C 0.6240(2) 0.6387(2) 0.06906(14) 0.0242(5) Uani 1 1 d . . .
C20 C 0.4640(3) 0.6437(3) 0.06277(15) 0.0320(6) Uani 1 1 d . . .
H20A H 0.4245 0.7007 0.0150 0.048 Uiso 1 1 calc R . .
H20B H 0.3903 0.6882 0.1042 0.048 Uiso 1 1 calc R . .
H20C H 0.4751 0.5452 0.0650 0.048 Uiso 1 1 calc R . .
C21 C 0.6043(3) 0.7934(2) 0.06883(17) 0.0359(6) Uani 1 1 d . . .
H21A H 0.5299 0.8348 0.1108 0.054 Uiso 1 1 calc R . .
H21B H 0.5648 0.8532 0.0216 0.054 Uiso 1 1 calc R . .
H21C H 0.7057 0.7906 0.0739 0.054 Uiso 1 1 calc R . .
C22 C 0.7366(3) 0.5748(3) 0.00248(15) 0.0326(5) Uani 1 1 d . . .
H22C H 0.8401 0.5676 0.0075 0.049 Uiso 1 1 calc R . .
H22B H 0.6972 0.6375 -0.0441 0.049 Uiso 1 1 calc R . .
H22A H 0.7448 0.4784 0.0015 0.049 Uiso 1 1 calc R . .
C23 C 0.9947(2) -0.1528(2) 0.16864(13) 0.0229(5) Uani 1 1 d . . .
C24 C 0.7155(2) 0.0506(2) 0.14517(13) 0.0225(5) Uani 1 1 d . . .
C25 C 0.7699(2) -0.1198(2) 0.27058(13) 0.0222(4) Uani 1 1 d . . .
Cl1B Cl 0.8060(10) 0.3633(5) 0.4264(4) 0.262(5) Uani 0.465(2) 1 d PD A -2
C26B C 0.6942(8) 0.5395(7) 0.4426(4) 0.0540(19) Uani 0.465(2) 1 d PD A -2
H26A H 0.7423 0.5737 0.4736 0.065 Uiso 0.465(2) 1 calc PR A -2
H26B H 0.6583 0.6091 0.3967 0.065 Uiso 0.465(2) 1 calc PR A -2
Cl2B Cl 0.5560(4) 0.4857(4) 0.4916(3) 0.185(2) Uani 0.465(2) 1 d PD A -2
Cl1A Cl 0.8440(2) 0.3730(3) 0.41060(18) 0.0724(8) Uani 0.535(2) 1 d PD A -1
C26A C 0.7950(9) 0.5272(7) 0.4388(5) 0.078(2) Uani 0.535(2) 1 d PD A -1
H26C H 0.7024 0.5492 0.4759 0.094 Uiso 0.535(2) 1 calc PR A -1
H26D H 0.7692 0.6061 0.3959 0.094 Uiso 0.535(2) 1 calc PR A -1
Cl2A Cl 0.94990(19) 0.51090(18) 0.47801(10) 0.0636(5) Uani 0.535(2) 1 d PD A -1
Cr Cr 0.85332(4) 0.00097(3) 0.216385(19) 0.01585(10) Uani 1 1 d . . .
N N 0.5058(2) 0.1672(2) 0.48446(12) 0.0343(5) Uani 1 1 d . . .
O1 O 1.07995(17) -0.09196(15) 0.35457(9) 0.0251(4) Uani 1 1 d . . .
O2 O 0.72815(15) 0.35998(13) 0.15092(8) 0.0174(3) Uani 1 1 d . . .
O3 O 1.08304(18) -0.25037(16) 0.14030(11) 0.0327(4) Uani 1 1 d . . .
O4 O 0.6278(2) 0.08281(17) 0.10132(10) 0.0359(4) Uani 1 1 d . . .
O5 O 0.7167(2) -0.19540(17) 0.30545(10) 0.0334(4) Uani 1 1 d . . .
Si Si 0.70233(6) 0.52753(6) 0.16018(4) 0.01929(14) Uani 1 1 d . . .

loop_
_atom_site_aniso_label
_atom_site_aniso_U_11
_atom_site_aniso_U_22
_atom_site_aniso_U_33
_atom_site_aniso_U_23
_atom_site_aniso_U_13
_atom_site_aniso_U_12
C1 0.0481(16) 0.0591(17) 0.0213(14) -0.0077(12) 0.0033(12) -0.0355(14)
C2 0.0423(14) 0.0594(17) 0.0208(13) -0.0009(12) -0.0039(11) -0.0328(14)
C3 0.0283(12) 0.0447(14) 0.0251(13) -0.0014(11) -0.0035(10) -0.0204(11)
C3A 0.0247(10) 0.0290(11) 0.0210(12) -0.0056(9) -0.0006(9) -0.0171(9)
C3B 0.0191(9) 0.0202(9) 0.0216(11) -0.0049(8) -0.0015(8) -0.0120(8)
C4 0.0184(9) 0.0178(9) 0.0238(12) -0.0005(8) -0.0063(8) -0.0085(8)
C5 0.0138(8) 0.0144(8) 0.0251(12) -0.0044(8) -0.0015(8) -0.0058(7)
C6 0.0150(9) 0.0132(8) 0.0214(11) -0.0035(7) -0.0005(8) -0.0071(7)
C7 0.0158(9) 0.0122(8) 0.0212(11) -0.0047(7) -0.0024(8) -0.0068(7)
C7A 0.0145(9) 0.0151(8) 0.0209(11) -0.0054(8) 0.0000(8) -0.0071(7)
C7B 0.0147(9) 0.0168(9) 0.0248(12) -0.0072(8) 0.0010(8) -0.0077(7)
C8 0.0180(9) 0.0196(9) 0.0284(13) -0.0052(8) -0.0015(9) -0.0096(8)
C9 0.0169(10) 0.0221(10) 0.0429(15) -0.0068(10) -0.0051(10) -0.0078(8)
C10 0.0149(10) 0.0341(12) 0.0477(17) -0.0144(12) 0.0031(10) -0.0082(9)
C11 0.0215(11) 0.0367(12) 0.0361(15) -0.0161(11) 0.0088(10) -0.0138(10)
C11A 0.0199(10) 0.0237(10) 0.0273(13) -0.0083(9) 0.0025(9) -0.0117(8)
C11B 0.0253(11) 0.0310(11) 0.0254(13) -0.0087(9) 0.0021(9) -0.0184(9)
C12 0.0473(15) 0.0247(12) 0.0470(18) 0.0100(12) -0.0224(14) -0.0157(11)
C13 0.0146(9) 0.0179(9) 0.0309(13) -0.0035(9) -0.0031(9) -0.0036(8)
C14 0.0173(10) 0.0341(12) 0.0366(14) -0.0096(10) -0.0025(9) -0.0111(9)
C15 0.0180(9) 0.0178(9) 0.0231(12) -0.0021(8) 0.0021(8) -0.0080(8)
C16 0.0603(17) 0.0581(17) 0.0226(14) -0.0097(12) 0.0074(12) -0.0443(15)
C17 0.0258(11) 0.0198(10) 0.0358(14) -0.0094(9) -0.0008(10) -0.0084(9)
C18 0.0227(11) 0.0279(11) 0.0516(17) -0.0146(11) -0.0045(11) -0.0131(9)
C19 0.0216(10) 0.0157(9) 0.0326(14) 0.0022(9) -0.0008(9) -0.0086(8)
C20 0.0266(11) 0.0296(12) 0.0376(15) 0.0066(11) -0.0108(11) -0.0120(10)
C21 0.0353(13) 0.0179(10) 0.0516(18) 0.0014(11) -0.0007(12) -0.0127(10)
C22 0.0319(12) 0.0302(12) 0.0317(15) -0.0001(10) 0.0010(11) -0.0130(10)
C23 0.0210(10) 0.0194(10) 0.0295(13) -0.0029(9) -0.0019(9) -0.0102(8)
C24 0.0259(11) 0.0145(9) 0.0279(13) -0.0022(8) -0.0050(9) -0.0091(8)
C25 0.0229(10) 0.0218(10) 0.0243(12) -0.0073(9) -0.0010(9) -0.0104(8)
Cl1B 0.566(13) 0.087(3) 0.183(6) 0.040(3) -0.237(8) -0.139(5)
C26B 0.075(5) 0.047(4) 0.049(5) -0.011(3) -0.001(4) -0.034(4)
Cl2B 0.125(3) 0.111(2) 0.337(6) -0.092(3) 0.116(4) -0.089(3)
Cl1A 0.0336(8) 0.0987(19) 0.0729(16) -0.0463(14) 0.0004(8) -0.0055(9)
C26A 0.096(6) 0.048(4) 0.094(7) -0.011(4) -0.017(6) -0.032(5)
Cl2A 0.0667(11) 0.0559(9) 0.0582(12) -0.0147(8) 0.0214(8) -0.0241(9)
Cr 0.01519(16) 0.01302(15) 0.02016(19) -0.00271(12) -0.00203(12) -0.00649(12)
N 0.0350(11) 0.0481(12) 0.0276(12) -0.0130(10) 0.0078(9) -0.0252(10)
O1 0.0221(7) 0.0227(7) 0.0291(9) 0.0035(7) -0.0111(7) -0.0083(6)
O2 0.0160(6) 0.0118(6) 0.0234(8) -0.0012(6) -0.0036(6) -0.0050(5)
O3 0.0276(8) 0.0235(8) 0.0447(12) -0.0149(8) 0.0052(8) -0.0076(7)
O4 0.0424(10) 0.0305(8) 0.0405(11) -0.0009(8) -0.0218(9) -0.0162(8)
O5 0.0416(10) 0.0337(9) 0.0352(11) -0.0027(8) 0.0025(8) -0.0280(8)
Si 0.0147(3) 0.0129(2) 0.0311(4) -0.0043(2) -0.0028(2) -0.0059(2)

loop_
_atom_type_symbol
_atom_type_description
_atom_type_scat_dispersion_real
_atom_type_scat_dispersion_imag
_atom_type_scat_source
C C 0.0033 0.0016 'International Tables Vol C Tables 4.2.6.8 and 6.1.1.4'
H H 0.0000 0.0000 'International Tables Vol C Tables 4.2.6.8 and 6.1.1.4'
Cl Cl 0.1484 0.1585 'International Tables Vol C Tables 4.2.6.8 and 6.1.1.4'
Cr Cr 0.3209 0.6236 'International Tables Vol C Tables 4.2.6.8 and 6.1.1.4'
N N 0.0061 0.0033 'International Tables Vol C Tables 4.2.6.8 and 6.1.1.4'
O O 0.0106 0.0060 'International Tables Vol C Tables 4.2.6.8 and 6.1.1.4'
Si Si 0.0817 0.0704 'International Tables Vol C Tables 4.2.6.8 and 6.1.1.4'

loop_
_geom_angle_atom_site_label_1
_geom_angle_atom_site_label_2
_geom_angle_atom_site_label_3
_geom_angle
N C1 C2 122.9(3)
N C1 H1 118.5
C2 C1 H1 118.5
C3 C2 C1 119.3(2)
C3 C2 H2 120.4
C1 C2 H2 120.4
C2 C3 C3A 120.2(2)
C2 C3 H3 119.9
C3A C3 H3 119.9
C3 C3A C11B 116.2(2)
C3 C3A C3B 124.1(2)
C11B C3A C3B 119.42(19)
C4 C3B C7A 117.58(19)
C4 C3B C3A 123.69(18)
C7A C3B C3A 118.61(18)
C4 C3B Cr 69.35(12)
C7A C3B Cr 68.56(11)
C3A C3B Cr 137.22(13)
O1 C4 C5 115.68(18)
O1 C4 C3B 121.70(19)
C5 C4 C3B 122.50(17)
O1 C4 Cr 132.46(13)
C5 C4 Cr 71.05(11)
C3B C4 Cr 73.61(11)
C4 C5 C6 119.63(18)
C4 C5 C13 119.72(17)
C6 C5 C13 120.31(19)
C4 C5 Cr 71.89(10)
C6 C5 Cr 74.13(10)
C13 C5 Cr 131.29(14)
C7 C6 C5 118.07(19)
C7 C6 C15 120.31(17)
C5 C6 C15 121.60(17)
C7 C6 Cr 72.70(10)
C5 C6 Cr 68.91(10)
C15 C6 Cr 131.34(14)
O2 C7 C6 117.00(18)
O2 C7 C7A 119.78(17)
C6 C7 C7A 123.21(17)
O2 C7 Cr 135.41(12)
C6 C7 Cr 71.56(10)
C7A C7 Cr 68.25(10)
C7 C7A C3B 117.60(17)
C7 C7A C7B 123.26(17)
C3B C7A C7B 119.13(18)
C7 C7A Cr 74.87(11)
C3B C7A Cr 73.84(11)
C7B C7A Cr 121.35(12)
C11A C7B C8 118.12(18)
C11A C7B C7A 119.78(18)
C8 C7B C7A 121.98(19)
C9 C8 C7B 120.3(2)
C9 C8 H8 119.8
C7B C8 H8 119.8
C10 C9 C8 120.7(2)
C10 C9 H9 119.6
C8 C9 H9 119.6
C11 C10 C9 120.0(2)
C11 C10 H10 120.0
C9 C10 H10 120.0
C10 C11 C11A 120.2(2)
C10 C11 H11 119.9
C11A C11 H11 119.9
C7B C11A C11 120.5(2)
C7B C11A C11B 120.29(19)
C11 C11A C11B 119.2(2)
N C11B C3A 123.0(2)
N C11B C11A 116.4(2)
C3A C11B C11A 120.6(2)
O1 C12 H12C 109.5
O1 C12 H12B 109.5
H12C C12 H12B 109.5
O1 C12 H12A 109.5
H12C C12 H12A 109.5
H12B C12 H12A 109.5
C5 C13 C14 110.77(18)
C5 C13 H13A 109.5
C14 C13 H13A 109.5
C5 C13 H13B 109.5
C14 C13 H13B 109.5
H13A C13 H13B 108.1
C13 C14 H14C 109.5
C13 C14 H14B 109.5
H14C C14 H14B 109.5
C13 C14 H14A 109.5
H14C C14 H14A 109.5
H14B C14 H14A 109.5
C6 C15 C16 114.82(17)
C6 C15 H15A 108.6
C16 C15 H15A 108.6
C6 C15 H15B 108.6
C16 C15 H15B 108.6
H15A C15 H15B 107.5
C15 C16 H16A 109.5
C15 C16 H16B 109.5
H16A C16 H16B 109.5
C15 C16 H16C 109.5
H16A C16 H16C 109.5
H16B C16 H16C 109.5
Si C17 H17A 109.5
Si C17 H17B 109.5
H17A C17 H17B 109.5
Si C17 H17C 109.5
H17A C17 H17C 109.5
H17B C17 H17C 109.5
Si C18 H18C 109.5
Si C18 H18B 109.5
H18C C18 H18B 109.5
Si C18 H18A 109.5
H18C C18 H18A 109.5
H18B C18 H18A 109.5
C22 C19 C20 109.3(2)
C22 C19 C21 109.77(19)
C20 C19 C21 109.17(18)
C22 C19 Si 110.74(14)
C20 C19 Si 109.92(15)
C21 C19 Si 107.95(17)
C19 C20 H20A 109.5
C19 C20 H20B 109.5
H20A C20 H20B 109.5
C19 C20 H20C 109.5
H20A C20 H20C 109.5
H20B C20 H20C 109.5
C19 C21 H21A 109.5
C19 C21 H21B 109.5
H21A C21 H21B 109.5
C19 C21 H21C 109.5
H21A C21 H21C 109.5
H21B C21 H21C 109.5
C19 C22 H22C 109.5
C19 C22 H22B 109.5
H22C C22 H22B 109.5
C19 C22 H22A 109.5
H22C C22 H22A 109.5
H22B C22 H22A 109.5
O3 C23 Cr 178.6(2)
O4 C24 Cr 179.1(2)
O5 C25 Cr 179.3(2)
C26B Cl1B Cl2B 45.9(3)
Cl2B C26B Cl1B 88.0(4)
Cl2B C26B H26A 114.0
Cl1B C26B H26A 114.0
Cl2B C26B H26B 114.0
Cl1B C26B H26B 114.0
H26A C26B H26B 111.2
C26B Cl2B Cl1B 46.1(3)
Cl1A C26A Cl2A 106.8(4)
Cl1A C26A H26C 110.4
Cl2A C26A H26C 110.4
Cl1A C26A H26D 110.4
Cl2A C26A H26D 110.4
H26C C26A H26D 108.6
C25 Cr C23 87.77(9)
C25 Cr C24 88.89(9)
C23 Cr C24 89.91(9)
C25 Cr C7A 103.79(9)
C23 Cr C7A 167.13(8)
C24 Cr C7A 95.87(8)
C25 Cr C5 132.05(8)
C23 Cr C5 87.41(8)
C24 Cr C5 138.76(9)
C7A Cr C5 80.66(7)
C25 Cr C4 99.77(8)
C23 Cr C4 105.39(8)
C24 Cr C4 162.59(8)
C7A Cr C4 67.50(7)
C5 Cr C4 37.06(8)
C25 Cr C3B 87.25(8)
C23 Cr C3B 139.93(8)
C24 Cr C3B 129.68(9)
C7A Cr C3B 37.60(7)
C5 Cr C3B 67.34(7)
C4 Cr C3B 37.04(7)
C25 Cr C6 165.00(9)
C23 Cr C6 100.10(8)
C24 Cr C6 103.76(8)
C7A Cr C6 67.37(7)
C5 Cr C6 36.96(6)
C4 Cr C6 65.92(7)
C3B Cr C6 78.49(7)
C25 Cr C7 139.58(9)
C23 Cr C7 132.45(8)
C24 Cr C7 87.55(7)
C7A Cr C7 36.87(7)
C5 Cr C7 65.12(6)
C4 Cr C7 76.05(7)
C3B Cr C7 65.03(7)
C6 Cr C7 35.74(7)
C1 N C11B 118.4(2)
C4 O1 C12 117.27(15)
C7 O2 Si 122.64(12)
O2 Si C17 110.07(9)
O2 Si C18 109.72(9)
C17 Si C18 107.19(11)
O2 Si C19 103.03(8)
C17 Si C19 113.72(10)
C18 Si C19 113.06(11)

loop_
_geom_bond_atom_site_label_1
_geom_bond_atom_site_label_2
_geom_bond_distance
C1 N 1.327(3)
C1 C2 1.384(4)
C1 H1 0.9500
C2 C3 1.364(4)
C2 H2 0.9500
C3 C3A 1.410(3)
C3 H3 0.9500
C3A C11B 1.412(3)
C3A C3B 1.479(3)
C3B C4 1.433(3)
C3B C7A 1.449(3)
C3B Cr 2.282(2)
C4 O1 1.382(2)
C4 C5 1.411(3)
C4 Cr 2.2257(19)
C5 C6 1.427(3)
C5 C13 1.513(3)
C5 Cr 2.2148(17)
C6 C7 1.406(3)
C6 C15 1.509(3)
C6 Cr 2.2834(17)
C7 O2 1.364(2)
C7 C7A 1.429(3)
C7 Cr 2.2981(17)
C7A C7B 1.477(3)
C7A Cr 2.211(2)
C7B C11A 1.393(3)
C7B C8 1.415(3)
C8 C9 1.385(3)
C8 H8 0.9500
C9 C10 1.380(4)
C9 H9 0.9500
C10 C11 1.375(3)
C10 H10 0.9500
C11 C11A 1.407(3)
C11 H11 0.9500
C11A C11B 1.472(3)
C11B N 1.348(3)
C12 O1 1.442(3)
C12 H12C 0.9800
C12 H12B 0.9800
C12 H12A 0.9800
C13 C14 1.535(3)
C13 H13A 0.9900
C13 H13B 0.9900
C14 H14C 0.9800
C14 H14B 0.9800
C14 H14A 0.9800
C15 C16 1.517(3)
C15 H15A 0.9900
C15 H15B 0.9900
C16 H16A 0.9800
C16 H16B 0.9800
C16 H16C 0.9800
C17 Si 1.861(3)
C17 H17A 0.9800
C17 H17B 0.9800
C17 H17C 0.9800
C18 Si 1.863(2)
C18 H18C 0.9800
C18 H18B 0.9800
C18 H18A 0.9800
C19 C22 1.529(4)
C19 C20 1.536(3)
C19 C21 1.543(3)
C19 Si 1.884(2)
C20 H20A 0.9800
C20 H20B 0.9800
C20 H20C 0.9800
C21 H21A 0.9800
C21 H21B 0.9800
C21 H21C 0.9800
C22 H22C 0.9800
C22 H22B 0.9800
C22 H22A 0.9800
C23 O3 1.149(3)
C23 Cr 1.844(2)
C24 O4 1.153(2)
C24 Cr 1.845(2)
C25 O5 1.159(2)
C25 Cr 1.833(2)
Cl1B C26B 1.725(7)
Cl1B Cl2B 2.391(9)
C26B Cl2B 1.717(6)
C26B H26A 0.9900
C26B H26B 0.9900
Cl1A C26A 1.632(6)
C26A Cl2A 1.684(6)
C26A H26C 0.9900
C26A H26D 0.9900
O2 Si 1.6968(13)

loop_
_geom_torsion_atom_site_label_1
_geom_torsion_atom_site_label_2
_geom_torsion_atom_site_label_3
_geom_torsion_atom_site_label_4
_geom_torsion
N C1 C2 C3 0.1(4)
C1 C2 C3 C3A -0.6(4)
C2 C3 C3A C11B 0.8(3)
C2 C3 C3A C3B 173.9(2)
C3 C3A C3B C4 8.3(3)
C11B C3A C3B C4 -178.71(18)
C3 C3A C3B C7A -167.48(19)
C11B C3A C3B C7A 5.5(3)
C3 C3A C3B Cr 103.9(2)
C11B C3A C3B Cr -83.2(3)
C7A C3B C4 O1 179.42(16)
C3A C3B C4 O1 3.6(3)
Cr C3B C4 O1 -130.19(17)
C7A C3B C4 C5 3.5(3)
C3A C3B C4 C5 -172.32(18)
Cr C3B C4 C5 53.93(17)
C7A C3B C4 Cr -50.39(15)
C3A C3B C4 Cr 133.75(18)
O1 C4 C5 C6 -172.31(16)
C3B C4 C5 C6 3.8(3)
Cr C4 C5 C6 58.87(15)
O1 C4 C5 C13 1.0(3)
C3B C4 C5 C13 177.14(17)
Cr C4 C5 C13 -127.79(17)
O1 C4 C5 Cr 128.82(16)
C3B C4 C5 Cr -55.07(17)
C4 C5 C6 C7 -2.3(3)
C13 C5 C6 C7 -175.60(17)
Cr C5 C6 C7 55.46(15)
C4 C5 C6 C15 175.80(17)
C13 C5 C6 C15 2.5(3)
Cr C5 C6 C15 -126.44(17)
C4 C5 C6 Cr -57.76(15)
C13 C5 C6 Cr 128.94(18)
C5 C6 C7 O2 174.12(15)
C15 C6 C7 O2 -4.0(2)
Cr C6 C7 O2 -132.27(15)
C5 C6 C7 C7A -6.8(3)
C15 C6 C7 C7A 175.02(17)
Cr C6 C7 C7A 46.76(16)
C5 C6 C7 Cr -53.61(14)
C15 C6 C7 Cr 128.27(17)
O2 C7 C7A C3B -166.89(16)
C6 C7 C7A C3B 14.1(3)
Cr C7 C7A C3B 62.18(15)
O2 C7 C7A C7B 13.1(3)
C6 C7 C7A C7B -165.93(17)
Cr C7 C7A C7B -117.85(18)
O2 C7 C7A Cr 130.93(15)
C6 C7 C7A Cr -48.08(16)
C4 C3B C7A C7 -12.0(3)
C3A C3B C7A C7 164.10(17)
Cr C3B C7A C7 -62.74(15)
C4 C3B C7A C7B 168.06(17)
C3A C3B C7A C7B -15.9(3)
Cr C3B C7A C7B 117.30(16)
C4 C3B C7A Cr 50.76(15)
C3A C3B C7A Cr -133.16(16)
C7 C7A C7B C11A -165.78(18)
C3B C7A C7B C11A 14.2(3)
Cr C7A C7B C11A 102.3(2)
C7 C7A C7B C8 18.2(3)
C3B C7A C7B C8 -161.80(18)
Cr C7A C7B C8 -73.7(2)
C11A C7B C8 C9 4.2(3)
C7A C7B C8 C9 -179.71(18)
C7B C8 C9 C10 -1.1(3)
C8 C9 C10 C11 -2.1(3)
C9 C10 C11 C11A 2.1(3)
C8 C7B C11A C11 -4.3(3)
C7A C7B C11A C11 179.58(18)
C8 C7B C11A C11B 174.27(17)
C7A C7B C11A C11B -1.9(3)
C10 C11 C11A C7B 1.2(3)
C10 C11 C11A C11B -177.4(2)
C3 C3A C11B N -0.5(3)
C3B C3A C11B N -173.95(18)
C3 C3A C11B C11A -179.66(18)
C3B C3A C11B C11A 6.8(3)
C7B C11A C11B N 171.97(19)
C11 C11A C11B N -9.5(3)
C7B C11A C11B C3A -8.8(3)
C11 C11A C11B C3A 169.8(2)
C4 C5 C13 C14 -87.4(2)
C6 C5 C13 C14 85.9(2)
Cr C5 C13 C14 -178.87(16)
C7 C6 C15 C16 -87.1(2)
C5 C6 C15 C16 94.8(2)
Cr C6 C15 C16 6.1(3)
O5 C25 Cr C23 151(17)
O5 C25 Cr C24 -119(17)
O5 C25 Cr C7A -24(17)
O5 C25 Cr C5 66(17)
O5 C25 Cr C4 45(17)
O5 C25 Cr C3B 10(17)
O5 C25 Cr C6 28(18)
O5 C25 Cr C7 -35(17)
O3 C23 Cr C25 -39(7)
O3 C23 Cr C24 -128(7)
O3 C23 Cr C7A 115(7)
O3 C23 Cr C5 93(7)
O3 C23 Cr C4 60(7)
O3 C23 Cr C3B 44(7)
O3 C23 Cr C6 128(7)
O3 C23 Cr C7 145(7)
O4 C24 Cr C25 75(12)
O4 C24 Cr C23 163(12)
O4 C24 Cr C7A -29(12)
O4 C24 Cr C5 -111(12)
O4 C24 Cr C4 -45(12)
O4 C24 Cr C3B -10(12)
O4 C24 Cr C6 -97(12)
O4 C24 Cr C7 -64(12)
C7 C7A Cr C25 -168.25(11)
C3B C7A Cr C25 66.44(12)
C7B C7A Cr C25 -48.21(17)
C7 C7A Cr C23 38.3(4)
C3B C7A Cr C23 -87.0(4)
C7B C7A Cr C23 158.4(3)
C7 C7A Cr C24 -77.95(12)
C3B C7A Cr C24 156.73(12)
C7B C7A Cr C24 42.08(17)
C7 C7A Cr C5 60.56(11)
C3B C7A Cr C5 -64.75(11)
C7B C7A Cr C5 -179.40(17)
C7 C7A Cr C4 96.74(11)
C3B C7A Cr C4 -28.58(10)
C7B C7A Cr C4 -143.23(18)
C7 C7A Cr C3B 125.31(15)
C7B C7A Cr C3B -114.6(2)
C7 C7A Cr C6 24.54(10)
C3B C7A Cr C6 -100.78(11)
C7B C7A Cr C6 144.57(18)
C3B C7A Cr C7 -125.31(15)
C7B C7A Cr C7 120.0(2)
C4 C5 Cr C25 -35.41(17)
C6 C5 Cr C25 -164.73(13)
C13 C5 Cr C25 78.6(2)
C4 C5 Cr C23 -120.05(13)
C6 C5 Cr C23 110.63(14)
C13 C5 Cr C23 -6.0(2)
C4 C5 Cr C24 153.06(14)
C6 C5 Cr C24 23.73(19)
C13 C5 Cr C24 -92.9(2)
C4 C5 Cr C7A 64.79(12)
C6 C5 Cr C7A -64.53(13)
C13 C5 Cr C7A 178.8(2)
C6 C5 Cr C4 -129.33(18)
C13 C5 Cr C4 114.0(2)
C4 C5 Cr C3B 28.07(11)
C6 C5 Cr C3B -101.26(13)
C13 C5 Cr C3B 142.1(2)
C4 C5 Cr C6 129.33(18)
C13 C5 Cr C6 -116.7(3)
C4 C5 Cr C7 99.97(13)
C6 C5 Cr C7 -29.36(12)
C13 C5 Cr C7 -146.0(2)
O1 C4 Cr C25 46.2(2)
C5 C4 Cr C25 154.12(12)
C3B C4 Cr C25 -72.00(12)
O1 C4 Cr C23 -44.1(2)
C5 C4 Cr C23 63.75(13)
C3B C4 Cr C23 -162.37(12)
O1 C4 Cr C24 165.1(3)
C5 C4 Cr C24 -87.0(3)
C3B C4 Cr C24 46.9(3)
O1 C4 Cr C7A 147.2(2)
C5 C4 Cr C7A -104.90(12)
C3B C4 Cr C7A 28.98(11)
O1 C4 Cr C5 -107.9(2)
C3B C4 Cr C5 133.88(16)
O1 C4 Cr C3B 118.2(2)
C5 C4 Cr C3B -133.88(16)
O1 C4 Cr C6 -138.5(2)
C5 C4 Cr C6 -30.63(11)
C3B C4 Cr C6 103.25(12)
O1 C4 Cr C7 -174.9(2)
C5 C4 Cr C7 -67.02(12)
C3B C4 Cr C7 66.86(11)
C4 C3B Cr C25 110.22(12)
C7A C3B Cr C25 -116.97(12)
C3A C3B Cr C25 -7.5(2)
C4 C3B Cr C23 26.98(17)
C7A C3B Cr C23 159.79(13)
C3A C3B Cr C23 -90.8(2)
C4 C3B Cr C24 -163.51(12)
C7A C3B Cr C24 -30.70(15)
C3A C3B Cr C24 78.7(2)
C4 C3B Cr C7A -132.80(16)
C3A C3B Cr C7A 109.4(2)
C4 C3B Cr C5 -28.08(11)
C7A C3B Cr C5 104.72(11)
C3A C3B Cr C5 -145.8(2)
C7A C3B Cr C4 132.80(16)
C3A C3B Cr C4 -117.7(3)
C4 C3B Cr C6 -65.08(11)
C7A C3B Cr C6 67.72(11)
C3A C3B Cr C6 177.2(2)
C4 C3B Cr C7 -100.11(12)
C7A C3B Cr C7 32.69(10)
C3A C3B Cr C7 142.1(2)
C7 C6 Cr C25 -81.4(3)
C5 C6 Cr C25 49.1(4)
C15 C6 Cr C25 163.2(3)
C7 C6 Cr C23 157.84(13)
C5 C6 Cr C23 -71.74(14)
C15 C6 Cr C23 42.37(18)
C7 C6 Cr C24 65.43(14)
C5 C6 Cr C24 -164.15(13)
C15 C6 Cr C24 -50.03(19)
C7 C6 Cr C7A -25.25(11)
C5 C6 Cr C7A 105.17(13)
C15 C6 Cr C7A -140.72(18)
C7 C6 Cr C5 -130.42(19)
C15 C6 Cr C5 114.1(2)
C7 C6 Cr C4 -99.71(13)
C5 C6 Cr C4 30.71(12)
C15 C6 Cr C4 144.82(19)
C7 C6 Cr C3B -62.96(12)
C5 C6 Cr C3B 67.46(13)
C15 C6 Cr C3B -178.43(18)
C5 C6 Cr C7 130.42(19)
C15 C6 Cr C7 -115.5(2)
O2 C7 Cr C25 -93.2(2)
C6 C7 Cr C25 156.75(13)
C7A C7 Cr C25 17.76(17)
O2 C7 Cr C23 79.9(2)
C6 C7 Cr C23 -30.22(16)
C7A C7 Cr C23 -169.21(11)
O2 C7 Cr C24 -7.8(2)
C6 C7 Cr C24 -117.85(13)
C7A C7 Cr C24 103.16(12)
O2 C7 Cr C7A -110.9(2)
C6 C7 Cr C7A 138.99(17)
O2 C7 Cr C5 140.4(2)
C6 C7 Cr C5 30.30(12)
C7A C7 Cr C5 -108.68(12)
O2 C7 Cr C4 178.1(2)
C6 C7 Cr C4 68.01(12)
C7A C7 Cr C4 -70.98(11)
O2 C7 Cr C3B -144.2(2)
C6 C7 Cr C3B 105.68(13)
C7A C7 Cr C3B -33.31(10)
O2 C7 Cr C6 110.1(3)
C7A C7 Cr C6 -138.99(17)
C2 C1 N C11B 0.2(4)
C3A C11B N C1 0.0(3)
C11A C11B N C1 179.2(2)
C5 C4 O1 C12 -97.4(2)
C3B C4 O1 C12 86.4(3)
Cr C4 O1 C12 -10.2(3)
C6 C7 O2 Si -95.49(19)
C7A C7 O2 Si 85.44(18)
Cr C7 O2 Si 173.86(11)
C7 O2 Si C17 -68.97(17)
C7 O2 Si C18 48.75(19)
C7 O2 Si C19 169.42(15)
C22 C19 Si O2 -56.64(15)
C20 C19 Si O2 64.19(18)
C21 C19 Si O2 -176.83(15)
C22 C19 Si C17 -175.74(14)
C20 C19 Si C17 -54.91(19)
C21 C19 Si C17 64.07(17)
C22 C19 Si C18 61.72(17)
C20 C19 Si C18 -177.45(16)
C21 C19 Si C18 -58.47(19)
